data_1547598
loop_
_publ_author_name
'Kan, Chao'
'Hu, Jianwen'
'Huang, Yang'
'Wang, Haobing'
'Ma, Haiyan'

_publ_section_title
;
 Highly Isoselective and Active Zinc Catalysts for rac-Lactide
 Polymerization: Effect of Pendant Groups of Aminophenolate Ligands
;
_journal_issue 20
_journal_name_full Macromolecules
_journal_page_first 7911
_journal_paper_doi 10.1021/acs.macromol.7b01420
_journal_volume 50
_journal_year 2017
_chemical_formula_moiety 'C47 H57 N3 O2 Si2 Zn'
_chemical_formula_sum 'C47 H57 N3 O2 Si2 Zn'
_chemical_formula_weight 817.50
_chemical_name_systematic
;
 ?
;
_space_group_crystal_system triclinic
_space_group_IT_number 2
_space_group_name_Hall '-P 1'
_space_group_name_H-M_alt 'P -1'
_symmetry_space_group_name_Hall '-P 1'
_symmetry_space_group_name_H-M 'P -1'
_atom_sites_solution_hydrogens geom
_atom_sites_solution_primary dual
_audit_creation_date 2015-09-22
_audit_creation_method
;
Olex2 1.2
(compiled 2015.01.26 svn.r3150 for OlexSys, GUI svn.r4998)
;
_cell_angle_alpha 72.657(4)
_cell_angle_beta 79.561(4)
_cell_angle_gamma 86.664(4)
_cell_formula_units_Z 2
_cell_length_a 11.974(2)
_cell_length_b 14.298(3)
_cell_length_c 15.031(3)
_cell_measurement_reflns_used 1688
_cell_measurement_temperature 130(2)
_cell_measurement_theta_max 21.369
_cell_measurement_theta_min 2.28
_cell_volume 2415.7(8)
_computing_cell_refinement 'SAINT v7.68A (Bruker, 2009)'
_computing_data_reduction 'SAINT v7.68A (Bruker, 2009)'
_computing_molecular_graphics 'Olex2 (Dolomanov et al., 2009)'
_computing_publication_material 'Olex2 (Dolomanov et al., 2009)'
_computing_structure_refinement 'XL (Sheldrick, 2008)'
_computing_structure_solution 'ShelXD (Sheldrick, 2008)'
_diffrn_ambient_temperature 130
_diffrn_measured_fraction_theta_full 0.999
_diffrn_measured_fraction_theta_max 0.989
_diffrn_measurement_device_type 'Bruker APEX-II CCD'
_diffrn_measurement_method '\f and \w scans'
_diffrn_radiation_monochromator graphite
_diffrn_radiation_type MoK\a
_diffrn_radiation_wavelength 0.71073
_diffrn_reflns_av_R_equivalents 0.0673
_diffrn_reflns_av_unetI/netI 0.1370
_diffrn_reflns_Laue_measured_fraction_full 0.999
_diffrn_reflns_Laue_measured_fraction_max 0.989
_diffrn_reflns_limit_h_max 15
_diffrn_reflns_limit_h_min -15
_diffrn_reflns_limit_k_max 18
_diffrn_reflns_limit_k_min -18
_diffrn_reflns_limit_l_max 19
_diffrn_reflns_limit_l_min -14
_diffrn_reflns_number 20023
_diffrn_reflns_point_group_measured_fraction_full 0.999
_diffrn_reflns_point_group_measured_fraction_max 0.989
_diffrn_reflns_theta_full 26.000
_diffrn_reflns_theta_max 27.663
_diffrn_reflns_theta_min 1.492
_diffrn_standards_number 0
_exptl_absorpt_coefficient_mu 0.594
_exptl_absorpt_correction_T_max 0.7456
_exptl_absorpt_correction_T_min 0.6449
_exptl_absorpt_correction_type multi-scan
_exptl_absorpt_process_details
;
SADABS-2008/1 (Bruker,2008) was used for absorption correction.
wR2(int) was 0.0564 before and 0.0453 after correction.
The Ratio of minimum to maximum transmission is 0.8649.
The \l/2 correction factor is 0.0015.
;
_exptl_crystal_colour colourless
_exptl_crystal_density_diffrn 1.124
_exptl_crystal_description block
_exptl_crystal_F_000 868
_exptl_crystal_size_max 0.2
_exptl_crystal_size_mid 0.15
_exptl_crystal_size_min 0.08
_refine_diff_density_max 0.567
_refine_diff_density_min -0.359
_refine_diff_density_rms 0.067
_refine_ls_extinction_method none
_refine_ls_goodness_of_fit_ref 0.846
_refine_ls_hydrogen_treatment constr
_refine_ls_matrix_type full
_refine_ls_number_parameters 503
_refine_ls_number_reflns 11177
_refine_ls_number_restraints 0
_refine_ls_restrained_S_all 0.846
_refine_ls_R_factor_all 0.1264
_refine_ls_R_factor_gt 0.0597
_refine_ls_shift/su_max 0.000
_refine_ls_shift/su_mean 0.000
_refine_ls_structure_factor_coef Fsqd
_refine_ls_weighting_details 'w=1/[\s^2^(Fo^2^)+(0.0497P)^2^] where P=(Fo^2^+2Fc^2^)/3'
_refine_ls_weighting_scheme calc
_refine_ls_wR_factor_gt 0.1131
_refine_ls_wR_factor_ref 0.1285
_reflns_Friedel_coverage 0.000
_reflns_number_gt 5593
_reflns_number_total 11177
_reflns_threshold_expression 'I > 2\s(I)'
_cod_data_source_file ma7b01420_si_001.cif
_cod_data_source_block mo_dm15713_0m
_cod_depositor_comments 'Adding full bibliography for 1547592--1547598.cif.'
_cod_database_code 1547598
_shelxl_version_number 2014-3
_shelx_space_group_comment
;
The symmetry employed for this shelxl refinement is uniquely defined
by the following loop, which should always be used as a source of
symmetry information in preference to the above space-group names.
They are only intended as comments.
;
_shelx_estimated_absorpt_t_max 0.954
_shelx_estimated_absorpt_t_min 0.890
_olex2_refinement_description
;
1. Fixed Uiso
 At 1.2 times of:
  All C(H) groups, All C(H,H) groups
 At 1.5 times of:
  All C(H,H,H) groups
2.a Ternary CH refined with riding coordinates:
 C16(H16)
2.b Secondary CH2 refined with riding coordinates:
 C7(H7A,H7B), C8(H8A,H8B), C17(H17A,H17B), C18(H18A,H18B), C19(H19A,H19B),
 C20(H20A,H20B), C21(H21A,H21B)
2.c Aromatic/amide H refined with riding coordinates:
 C3(H3), C5(H5), C11(H11), C12(H12), C13(H13), C14(H14), C25(H25), C26(H26),
 C27(H27), C28(H28), C29(H29), C31(H31), C32(H32), C33(H33), C34(H34), C35(H35),
  C37(H37), C38(H38), C39(H39), C40(H40), C41(H41)
2.d Idealised Me refined as rotating group:
 C22(H22A,H22B,H22C), C42(H42A,H42B,H42C), C43(H43A,H43B,H43C), C44(H44A,H44B,
 H44C), C45(H45A,H45B,H45C), C46(H46A,H46B,H46C), C47(H47A,H47B,H47C)
;
_olex2_submission_special_instructions 'No special instructions were received'

loop_
_space_group_symop_operation_xyz
'x, y, z'
'-x, -y, -z'

loop_
_atom_site_label
_atom_site_type_symbol
_atom_site_fract_x
_atom_site_fract_y
_atom_site_fract_z
_atom_site_U_iso_or_equiv
_atom_site_adp_type
_atom_site_occupancy
_atom_site_site_symmetry_order
_atom_site_calc_flag
_atom_site_refinement_flags_posn
Zn1 Zn -0.38004(3) -0.23835(3) 0.26007(3) 0.03362(12) Uani 1 1 d .
Si1 Si -0.30773(8) -0.03437(7) 0.27791(7) 0.0379(2) Uani 1 1 d .
Si2 Si -0.55255(8) -0.09819(7) 0.32493(7) 0.0401(3) Uani 1 1 d .
O1 O -0.50201(18) -0.31278(14) 0.24986(15) 0.0344(5) Uani 1 1 d .
O2 O -0.08823(18) -0.34282(16) 0.12998(15) 0.0369(6) Uani 1 1 d .
N1 N -0.2963(2) -0.37514(18) 0.34677(18) 0.0333(7) Uani 1 1 d .
N2 N -0.2375(2) -0.25173(18) 0.16308(18) 0.0327(6) Uani 1 1 d .
N3 N -0.4109(2) -0.11650(18) 0.28751(18) 0.0362(7) Uani 1 1 d .
C1 C -0.5028(3) -0.4068(2) 0.2571(2) 0.0332(8) Uani 1 1 d .
C2 C -0.5641(3) -0.4427(2) 0.2020(2) 0.0359(8) Uani 1 1 d .
C3 C -0.5585(3) -0.5408(2) 0.2072(2) 0.0373(8) Uani 1 1 d .
H3 H -0.5964 -0.5628 0.1669 0.045 Uiso 1 1 calc R
C4 C -0.4990(3) -0.6093(2) 0.2701(2) 0.0396(9) Uani 1 1 d .
C5 C -0.4460(3) -0.5746(2) 0.3283(2) 0.0393(9) Uani 1 1 d .
H5 H -0.4072 -0.6196 0.3731 0.047 Uiso 1 1 calc R
C6 C -0.4477(3) -0.4759(2) 0.3234(2) 0.0353(8) Uani 1 1 d .
C7 C -0.3935(3) -0.4443(2) 0.3921(2) 0.0388(9) Uani 1 1 d .
H7A H -0.4518 -0.4125 0.4292 0.047 Uiso 1 1 calc R
H7B H -0.3660 -0.5033 0.4368 0.047 Uiso 1 1 calc R
C8 C -0.2148(3) -0.4128(2) 0.2787(2) 0.0380(9) Uani 1 1 d .
H8A H -0.2498 -0.4668 0.2649 0.046 Uiso 1 1 calc R
H8B H -0.1461 -0.4387 0.3063 0.046 Uiso 1 1 calc R
C9 C -0.1828(3) -0.3317(2) 0.1898(2) 0.0334(8) Uani 1 1 d .
C10 C -0.0826(3) -0.2573(3) 0.0567(2) 0.0400(9) Uani 1 1 d .
C11 C 0.0013(3) -0.2306(3) -0.0226(3) 0.0534(11) Uani 1 1 d .
H11 H 0.0630 -0.2723 -0.0351 0.064 Uiso 1 1 calc R
C12 C -0.0129(4) -0.1373(3) -0.0824(3) 0.0657(13) Uani 1 1 d .
H12 H 0.0418 -0.1133 -0.1379 0.079 Uiso 1 1 calc R
C13 C -0.1048(4) -0.0779(3) -0.0634(3) 0.0563(11) Uani 1 1 d .
H13 H -0.1109 -0.0148 -0.1068 0.068 Uiso 1 1 calc R
C14 C -0.1873(3) -0.1071(3) 0.0159(2) 0.0437(9) Uani 1 1 d .
H14 H -0.2498 -0.0660 0.0284 0.052 Uiso 1 1 calc R
C15 C -0.1740(3) -0.1994(2) 0.0762(2) 0.0322(8) Uani 1 1 d .
C16 C -0.2363(3) -0.3556(2) 0.4179(2) 0.0388(9) Uani 1 1 d .
H16 H -0.1694 -0.3139 0.3813 0.047 Uiso 1 1 calc R
C17 C -0.3076(3) -0.2969(3) 0.4762(2) 0.0437(9) Uani 1 1 d .
H17A H -0.3728 -0.3368 0.5170 0.052 Uiso 1 1 calc R
H17B H -0.3379 -0.2378 0.4336 0.052 Uiso 1 1 calc R
C18 C -0.2374(3) -0.2662(3) 0.5378(3) 0.0532(10) Uani 1 1 d .
H18A H -0.1749 -0.2229 0.4968 0.064 Uiso 1 1 calc R
H18B H -0.2859 -0.2286 0.5758 0.064 Uiso 1 1 calc R
C19 C -0.1879(3) -0.3547(3) 0.6034(3) 0.0541(11) Uani 1 1 d .
H19A H -0.1390 -0.3327 0.6398 0.065 Uiso 1 1 calc R
H19B H -0.2501 -0.3946 0.6489 0.065 Uiso 1 1 calc R
C20 C -0.1187(3) -0.4162(3) 0.5466(3) 0.0524(11) Uani 1 1 d .
H20A H -0.0907 -0.4756 0.5903 0.063 Uiso 1 1 calc R
H20B H -0.0520 -0.3782 0.5061 0.063 Uiso 1 1 calc R
C21 C -0.1889(3) -0.4465(2) 0.4844(3) 0.0470(10) Uani 1 1 d .
H21A H -0.2524 -0.4888 0.5249 0.056 Uiso 1 1 calc R
H21B H -0.1407 -0.4846 0.4466 0.056 Uiso 1 1 calc R
C22 C -0.4941(3) -0.7151(2) 0.2727(3) 0.0540(11) Uani 1 1 d .
H22A H -0.5600 -0.7306 0.2495 0.081 Uiso 1 1 calc GR
H22B H -0.4948 -0.7563 0.3379 0.081 Uiso 1 1 calc GR
H22C H -0.4243 -0.7275 0.2324 0.081 Uiso 1 1 calc GR
C23 C -0.6312(3) -0.3680(2) 0.1331(2) 0.0345(8) Uani 1 1 d .
C24 C -0.6971(3) -0.4184(2) 0.0807(3) 0.0382(9) Uani 1 1 d .
C25 C -0.6758(3) -0.4017(3) -0.0171(3) 0.0495(10) Uani 1 1 d .
H25 H -0.6140 -0.3612 -0.0542 0.059 Uiso 1 1 calc R
C26 C -0.7420(4) -0.4426(3) -0.0610(3) 0.0584(12) Uani 1 1 d .
H26 H -0.7243 -0.4312 -0.1276 0.070 Uiso 1 1 calc R
C27 C -0.8333(4) -0.4997(3) -0.0102(4) 0.0638(13) Uani 1 1 d .
H27 H -0.8796 -0.5267 -0.0413 0.077 Uiso 1 1 calc R
C28 C -0.8572(4) -0.5177(3) 0.0868(4) 0.0632(12) Uani 1 1 d .
H28 H -0.9200 -0.5575 0.1231 0.076 Uiso 1 1 calc R
C29 C -0.7891(3) -0.4775(2) 0.1306(3) 0.0503(10) Uani 1 1 d .
H29 H -0.8059 -0.4908 0.1974 0.060 Uiso 1 1 calc R
C30 C -0.7259(3) -0.3177(2) 0.1884(3) 0.0371(8) Uani 1 1 d .
C31 C -0.7999(3) -0.2525(2) 0.1392(3) 0.0447(10) Uani 1 1 d .
H31 H -0.7885 -0.2360 0.0722 0.054 Uiso 1 1 calc R
C32 C -0.8899(3) -0.2113(3) 0.1864(3) 0.0499(10) Uani 1 1 d .
H32 H -0.9383 -0.1653 0.1516 0.060 Uiso 1 1 calc R
C33 C -0.9092(3) -0.2365(3) 0.2824(3) 0.0577(12) Uani 1 1 d .
H33 H -0.9713 -0.2081 0.3146 0.069 Uiso 1 1 calc R
C34 C -0.8392(3) -0.3031(3) 0.3331(3) 0.0506(10) Uani 1 1 d .
H34 H -0.8530 -0.3209 0.4003 0.061 Uiso 1 1 calc R
C35 C -0.7492(3) -0.3438(2) 0.2863(3) 0.0434(9) Uani 1 1 d .
H35 H -0.7021 -0.3906 0.3218 0.052 Uiso 1 1 calc R
C36 C -0.5416(3) -0.2972(2) 0.0611(2) 0.0362(8) Uani 1 1 d .
C37 C -0.5527(3) -0.1968(2) 0.0351(2) 0.0415(9) Uani 1 1 d .
H37 H -0.6161 -0.1676 0.0648 0.050 Uiso 1 1 calc R
C38 C -0.4724(3) -0.1380(3) -0.0338(3) 0.0486(10) Uani 1 1 d .
H38 H -0.4819 -0.0688 -0.0510 0.058 Uiso 1 1 calc R
C39 C -0.3800(3) -0.1777(3) -0.0775(3) 0.0504(10) Uani 1 1 d .
H39 H -0.3260 -0.1369 -0.1254 0.060 Uiso 1 1 calc R
C40 C -0.3667(3) -0.2779(3) -0.0509(3) 0.0492(10) Uani 1 1 d .
H40 H -0.3025 -0.3067 -0.0801 0.059 Uiso 1 1 calc R
C41 C -0.4468(3) -0.3373(2) 0.0185(2) 0.0427(9) Uani 1 1 d .
H41 H -0.4362 -0.4063 0.0369 0.051 Uiso 1 1 calc R
C42 C -0.3121(3) 0.0027(3) 0.3873(3) 0.0606(12) Uani 1 1 d .
H42A H -0.3716 0.0522 0.3905 0.091 Uiso 1 1 calc GR
H42B H -0.2385 0.0301 0.3861 0.091 Uiso 1 1 calc GR
H42C H -0.3285 -0.0547 0.4429 0.091 Uiso 1 1 calc GR
C43 C -0.1625(3) -0.0883(2) 0.2577(3) 0.0427(9) Uani 1 1 d .
H43A H -0.1583 -0.1515 0.3058 0.064 Uiso 1 1 calc GR
H43B H -0.1060 -0.0436 0.2620 0.064 Uiso 1 1 calc GR
H43C H -0.1472 -0.0979 0.1947 0.064 Uiso 1 1 calc GR
C44 C -0.3097(3) 0.0804(2) 0.1786(3) 0.0509(10) Uani 1 1 d .
H44A H -0.2886 0.0654 0.1182 0.076 Uiso 1 1 calc GR
H44B H -0.2554 0.1271 0.1826 0.076 Uiso 1 1 calc GR
H44C H -0.3861 0.1091 0.1828 0.076 Uiso 1 1 calc GR
C45 C -0.6076(3) -0.1980(3) 0.4340(3) 0.0627(12) Uani 1 1 d .
H45A H -0.5985 -0.2612 0.4204 0.094 Uiso 1 1 calc GR
H45B H -0.6882 -0.1864 0.4549 0.094 Uiso 1 1 calc GR
H45C H -0.5649 -0.1989 0.4841 0.094 Uiso 1 1 calc GR
C46 C -0.6386(3) -0.0983(2) 0.2346(2) 0.0404(9) Uani 1 1 d .
H46A H -0.6137 -0.0449 0.1770 0.061 Uiso 1 1 calc GR
H46B H -0.7188 -0.0889 0.2588 0.061 Uiso 1 1 calc GR
H46C H -0.6288 -0.1611 0.2202 0.061 Uiso 1 1 calc GR
C47 C -0.5865(3) 0.0202(3) 0.3530(3) 0.0597(12) Uani 1 1 d .
H47A H -0.5570 0.0187 0.4101 0.090 Uiso 1 1 calc GR
H47B H -0.6690 0.0298 0.3636 0.090 Uiso 1 1 calc GR
H47C H -0.5512 0.0743 0.2999 0.090 Uiso 1 1 calc GR

loop_
_atom_site_aniso_label
_atom_site_aniso_U_11
_atom_site_aniso_U_22
_atom_site_aniso_U_33
_atom_site_aniso_U_23
_atom_site_aniso_U_13
_atom_site_aniso_U_12
Zn1 0.0301(2) 0.0313(2) 0.0311(2) -0.00004(17) 0.00056(17) 0.00020(16)
Si1 0.0361(6) 0.0356(6) 0.0392(6) -0.0079(5) -0.0057(5) 0.0024(4)
Si2 0.0346(6) 0.0429(6) 0.0349(6) -0.0046(5) 0.0020(5) 0.0021(5)
O1 0.0338(14) 0.0248(12) 0.0363(14) 0.0020(10) -0.0053(10) 0.0056(10)
O2 0.0327(14) 0.0383(14) 0.0338(14) -0.0066(11) 0.0033(11) -0.0009(11)
N1 0.0270(16) 0.0321(15) 0.0296(16) 0.0051(12) 0.0005(12) -0.0012(12)
N2 0.0288(16) 0.0293(15) 0.0321(16) -0.0003(12) -0.0004(12) 0.0027(12)
N3 0.0334(17) 0.0352(16) 0.0330(17) -0.0042(13) 0.0013(13) 0.0025(13)
C1 0.0240(19) 0.0299(19) 0.036(2) 0.0008(16) 0.0024(15) -0.0019(14)
C2 0.028(2) 0.0316(19) 0.037(2) 0.0024(16) 0.0011(15) 0.0042(15)
C3 0.032(2) 0.0306(19) 0.044(2) -0.0030(16) -0.0043(16) -0.0010(15)
C4 0.038(2) 0.0278(19) 0.042(2) 0.0018(16) -0.0009(17) 0.0042(16)
C5 0.030(2) 0.037(2) 0.038(2) 0.0040(17) -0.0016(16) 0.0075(16)
C6 0.029(2) 0.0295(19) 0.038(2) 0.0007(16) 0.0011(16) -0.0009(15)
C7 0.035(2) 0.0337(19) 0.034(2) 0.0076(16) -0.0018(16) -0.0003(15)
C8 0.034(2) 0.0322(19) 0.038(2) 0.0001(16) 0.0000(16) 0.0049(15)
C9 0.030(2) 0.035(2) 0.033(2) -0.0096(16) 0.0027(15) -0.0040(15)
C10 0.037(2) 0.046(2) 0.034(2) -0.0109(18) 0.0038(16) -0.0101(17)
C11 0.042(2) 0.070(3) 0.041(2) -0.014(2) 0.0103(18) -0.006(2)
C12 0.065(3) 0.079(3) 0.036(2) -0.002(2) 0.017(2) -0.019(3)
C13 0.076(3) 0.044(2) 0.038(2) 0.0028(19) -0.002(2) -0.017(2)
C14 0.048(2) 0.040(2) 0.036(2) 0.0000(17) -0.0024(18) -0.0084(17)
C15 0.031(2) 0.0336(19) 0.0303(19) -0.0081(16) -0.0001(15) -0.0065(15)
C16 0.038(2) 0.037(2) 0.031(2) 0.0075(16) -0.0067(16) -0.0059(16)
C17 0.039(2) 0.051(2) 0.031(2) 0.0008(17) -0.0027(17) 0.0038(18)
C18 0.053(3) 0.064(3) 0.036(2) -0.004(2) -0.0066(19) -0.002(2)
C19 0.050(3) 0.073(3) 0.032(2) 0.000(2) -0.0097(19) -0.009(2)
C20 0.038(2) 0.054(2) 0.050(3) 0.014(2) -0.0160(19) -0.0092(19)
C21 0.038(2) 0.041(2) 0.047(2) 0.0138(18) -0.0128(18) -0.0043(17)
C22 0.060(3) 0.033(2) 0.061(3) -0.0043(19) -0.011(2) 0.0094(19)
C23 0.028(2) 0.0240(17) 0.046(2) 0.0010(15) -0.0103(16) -0.0012(14)
C24 0.033(2) 0.0269(18) 0.050(2) -0.0019(17) -0.0144(17) 0.0069(15)
C25 0.042(2) 0.051(2) 0.060(3) -0.019(2) -0.013(2) 0.0034(19)
C26 0.053(3) 0.064(3) 0.070(3) -0.034(3) -0.023(2) 0.014(2)
C27 0.054(3) 0.054(3) 0.103(4) -0.039(3) -0.040(3) 0.012(2)
C28 0.045(3) 0.044(3) 0.102(4) -0.015(3) -0.026(3) -0.0025(19)
C29 0.037(2) 0.037(2) 0.068(3) 0.001(2) -0.015(2) -0.0033(17)
C30 0.0228(19) 0.0279(19) 0.055(2) -0.0044(17) -0.0043(16) -0.0023(14)
C31 0.038(2) 0.031(2) 0.063(3) -0.0046(18) -0.0207(19) 0.0040(17)
C32 0.037(2) 0.038(2) 0.080(3) -0.017(2) -0.028(2) 0.0095(18)
C33 0.033(2) 0.047(3) 0.090(4) -0.021(2) -0.001(2) 0.0017(19)
C34 0.034(2) 0.041(2) 0.062(3) -0.001(2) 0.0055(19) -0.0019(18)
C35 0.029(2) 0.0283(19) 0.059(3) 0.0035(18) 0.0020(18) -0.0007(15)
C36 0.034(2) 0.036(2) 0.037(2) -0.0021(16) -0.0147(16) -0.0021(16)
C37 0.050(2) 0.033(2) 0.034(2) 0.0018(16) -0.0067(18) -0.0033(17)
C38 0.060(3) 0.038(2) 0.039(2) 0.0021(18) -0.007(2) -0.0069(19)
C39 0.052(3) 0.050(2) 0.043(2) 0.0009(19) -0.011(2) -0.016(2)
C40 0.035(2) 0.059(3) 0.046(2) -0.005(2) -0.0066(18) -0.0013(19)
C41 0.038(2) 0.032(2) 0.050(2) 0.0008(17) -0.0104(18) 0.0019(16)
C42 0.051(3) 0.075(3) 0.065(3) -0.033(2) -0.015(2) 0.006(2)
C43 0.034(2) 0.034(2) 0.057(3) -0.0084(18) -0.0084(18) 0.0019(16)
C44 0.048(3) 0.041(2) 0.059(3) -0.0065(19) -0.010(2) 0.0039(18)
C45 0.049(3) 0.077(3) 0.039(2) 0.008(2) 0.0093(19) 0.008(2)
C46 0.035(2) 0.0293(19) 0.047(2) -0.0006(16) -0.0004(17) 0.0031(15)
C47 0.046(3) 0.068(3) 0.069(3) -0.033(2) -0.001(2) 0.006(2)

loop_
_atom_type_symbol
_atom_type_description
_atom_type_scat_dispersion_real
_atom_type_scat_dispersion_imag
_atom_type_scat_source
C C 0.0033 0.0016 'International Tables Vol C Tables 4.2.6.8 and 6.1.1.4'
H H 0.0000 0.0000 'International Tables Vol C Tables 4.2.6.8 and 6.1.1.4'
N N 0.0061 0.0033 'International Tables Vol C Tables 4.2.6.8 and 6.1.1.4'
O O 0.0106 0.0060 'International Tables Vol C Tables 4.2.6.8 and 6.1.1.4'
Si Si 0.0817 0.0704 'International Tables Vol C Tables 4.2.6.8 and 6.1.1.4'
Zn Zn 0.2839 1.4301 'International Tables Vol C Tables 4.2.6.8 and 6.1.1.4'

loop_
_geom_angle_atom_site_label_1
_geom_angle_atom_site_label_2
_geom_angle_atom_site_label_3
_geom_angle
O1 Zn1 N1 92.30(9)
O1 Zn1 N2 109.85(10)
N2 Zn1 N1 79.16(10)
N3 Zn1 O1 119.84(10)
N3 Zn1 N1 127.66(11)
N3 Zn1 N2 119.40(11)
N3 Si1 C42 113.61(17)
N3 Si1 C43 111.31(14)
N3 Si1 C44 114.15(16)
C42 Si1 C43 104.05(17)
C44 Si1 C42 106.96(18)
C44 Si1 C43 105.99(17)
N3 Si2 C45 110.34(15)
N3 Si2 C46 111.72(15)
N3 Si2 C47 114.69(16)
C45 Si2 C47 106.87(19)
C46 Si2 C45 107.32(18)
C46 Si2 C47 105.49(17)
C1 O1 Zn1 127.8(2)
C9 O2 C10 103.7(2)
C7 N1 Zn1 103.44(18)
C8 N1 Zn1 106.92(18)
C8 N1 C7 110.9(2)
C8 N1 C16 109.9(3)
C16 N1 Zn1 113.32(18)
C16 N1 C7 112.1(2)
C9 N2 Zn1 113.5(2)
C9 N2 C15 105.2(3)
C15 N2 Zn1 141.2(2)
Si1 N3 Zn1 123.51(15)
Si1 N3 Si2 123.20(15)
Si2 N3 Zn1 113.29(15)
O1 C1 C2 121.3(3)
O1 C1 C6 121.2(3)
C6 C1 C2 117.5(3)
C1 C2 C23 118.0(3)
C3 C2 C1 120.1(3)
C3 C2 C23 121.9(3)
C2 C3 H3 118.8
C2 C3 C4 122.3(3)
C4 C3 H3 118.8
C3 C4 C22 120.6(3)
C5 C4 C3 117.1(3)
C5 C4 C22 122.3(3)
C4 C5 H5 119.0
C4 C5 C6 122.0(3)
C6 C5 H5 119.0
C1 C6 C7 120.3(3)
C5 C6 C1 120.7(3)
C5 C6 C7 119.0(3)
N1 C7 C6 114.1(3)
N1 C7 H7A 108.7
N1 C7 H7B 108.7
C6 C7 H7A 108.7
C6 C7 H7B 108.7
H7A C7 H7B 107.6
N1 C8 H8A 109.9
N1 C8 H8B 109.9
N1 C8 C9 109.1(2)
H8A C8 H8B 108.3
C9 C8 H8A 109.9
C9 C8 H8B 109.9
O2 C9 C8 117.9(3)
N2 C9 O2 115.7(3)
N2 C9 C8 126.4(3)
O2 C10 C11 127.0(3)
C15 C10 O2 108.4(3)
C15 C10 C11 124.6(4)
C10 C11 H11 123.0
C10 C11 C12 113.9(4)
C12 C11 H11 123.0
C11 C12 H12 119.0
C11 C12 C13 122.1(4)
C13 C12 H12 119.0
C12 C13 H13 118.8
C14 C13 C12 122.5(4)
C14 C13 H13 118.8
C13 C14 H14 121.9
C13 C14 C15 116.1(3)
C15 C14 H14 121.9
C10 C15 N2 107.0(3)
C10 C15 C14 120.8(3)
C14 C15 N2 132.2(3)
N1 C16 H16 106.3
N1 C16 C17 112.7(3)
N1 C16 C21 115.3(3)
C17 C16 H16 106.3
C17 C16 C21 109.2(3)
C21 C16 H16 106.3
C16 C17 H17A 109.5
C16 C17 H17B 109.5
C16 C17 C18 110.8(3)
H17A C17 H17B 108.1
C18 C17 H17A 109.5
C18 C17 H17B 109.5
C17 C18 H18A 109.4
C17 C18 H18B 109.4
H18A C18 H18B 108.0
C19 C18 C17 111.2(3)
C19 C18 H18A 109.4
C19 C18 H18B 109.4
C18 C19 H19A 109.6
C18 C19 H19B 109.6
H19A C19 H19B 108.2
C20 C19 C18 110.1(3)
C20 C19 H19A 109.6
C20 C19 H19B 109.6
C19 C20 H20A 109.3
C19 C20 H20B 109.3
C19 C20 C21 111.5(3)
H20A C20 H20B 108.0
C21 C20 H20A 109.3
C21 C20 H20B 109.3
C16 C21 H21A 109.6
C16 C21 H21B 109.6
C20 C21 C16 110.3(3)
C20 C21 H21A 109.6
C20 C21 H21B 109.6
H21A C21 H21B 108.1
C4 C22 H22A 109.5
C4 C22 H22B 109.5
C4 C22 H22C 109.5
H22A C22 H22B 109.5
H22A C22 H22C 109.5
H22B C22 H22C 109.5
C2 C23 C30 110.7(3)
C24 C23 C2 112.0(3)
C24 C23 C30 103.7(3)
C24 C23 C36 110.0(3)
C36 C23 C2 105.9(3)
C36 C23 C30 114.7(3)
C25 C24 C23 123.7(3)
C29 C24 C23 119.6(3)
C29 C24 C25 116.4(4)
C24 C25 H25 119.3
C26 C25 C24 121.5(4)
C26 C25 H25 119.3
C25 C26 H26 119.6
C27 C26 C25 120.9(4)
C27 C26 H26 119.6
C26 C27 H27 120.3
C26 C27 C28 119.3(4)
C28 C27 H27 120.3
C27 C28 H28 120.3
C29 C28 C27 119.4(4)
C29 C28 H28 120.3
C24 C29 H29 118.8
C28 C29 C24 122.4(4)
C28 C29 H29 118.8
C31 C30 C23 119.2(3)
C35 C30 C23 122.7(3)
C35 C30 C31 117.6(3)
C30 C31 H31 119.5
C32 C31 C30 121.0(4)
C32 C31 H31 119.5
C31 C32 H32 119.9
C33 C32 C31 120.1(4)
C33 C32 H32 119.9
C32 C33 H33 119.9
C32 C33 C34 120.2(4)
C34 C33 H33 119.9
C33 C34 H34 120.1
C35 C34 C33 119.8(4)
C35 C34 H34 120.1
C30 C35 H35 119.4
C34 C35 C30 121.2(3)
C34 C35 H35 119.4
C37 C36 C23 123.8(3)
C37 C36 C41 118.2(3)
C41 C36 C23 118.0(3)
C36 C37 H37 119.6
C36 C37 C38 120.8(3)
C38 C37 H37 119.6
C37 C38 H38 119.4
C39 C38 C37 121.1(4)
C39 C38 H38 119.4
C38 C39 H39 120.6
C38 C39 C40 118.7(4)
C40 C39 H39 120.6
C39 C40 H40 119.8
C39 C40 C41 120.4(4)
C41 C40 H40 119.8
C36 C41 C40 120.8(3)
C36 C41 H41 119.6
C40 C41 H41 119.6
Si1 C42 H42A 109.5
Si1 C42 H42B 109.5
Si1 C42 H42C 109.5
H42A C42 H42B 109.5
H42A C42 H42C 109.5
H42B C42 H42C 109.5
Si1 C43 H43A 109.5
Si1 C43 H43B 109.5
Si1 C43 H43C 109.5
H43A C43 H43B 109.5
H43A C43 H43C 109.5
H43B C43 H43C 109.5
Si1 C44 H44A 109.5
Si1 C44 H44B 109.5
Si1 C44 H44C 109.5
H44A C44 H44B 109.5
H44A C44 H44C 109.5
H44B C44 H44C 109.5
Si2 C45 H45A 109.5
Si2 C45 H45B 109.5
Si2 C45 H45C 109.5
H45A C45 H45B 109.5
H45A C45 H45C 109.5
H45B C45 H45C 109.5
Si2 C46 H46A 109.5
Si2 C46 H46B 109.5
Si2 C46 H46C 109.5
H46A C46 H46B 109.5
H46A C46 H46C 109.5
H46B C46 H46C 109.5
Si2 C47 H47A 109.5
Si2 C47 H47B 109.5
Si2 C47 H47C 109.5
H47A C47 H47B 109.5
H47A C47 H47C 109.5
H47B C47 H47C 109.5

loop_
_geom_bond_atom_site_label_1
_geom_bond_atom_site_label_2
_geom_bond_distance
Zn1 O1 1.910(2)
Zn1 N1 2.293(2)
Zn1 N2 2.074(3)
Zn1 N3 1.908(3)
Si1 N3 1.711(3)
Si1 C42 1.864(4)
Si1 C43 1.871(3)
Si1 C44 1.863(4)
Si2 N3 1.719(3)
Si2 C45 1.866(4)
Si2 C46 1.847(4)
Si2 C47 1.869(4)
O1 C1 1.316(3)
O2 C9 1.346(4)
O2 C10 1.376(4)
N1 C7 1.497(4)
N1 C8 1.481(4)
N1 C16 1.489(4)
N2 C9 1.277(4)
N2 C15 1.402(4)
C1 C2 1.416(5)
C1 C6 1.407(4)
C2 C3 1.380(4)
C2 C23 1.550(4)
C3 H3 0.9500
C3 C4 1.404(4)
C4 C5 1.383(5)
C4 C22 1.500(4)
C5 H5 0.9500
C5 C6 1.390(4)
C6 C7 1.499(5)
C7 H7A 0.9900
C7 H7B 0.9900
C8 H8A 0.9900
C8 H8B 0.9900
C8 C9 1.490(4)
C10 C11 1.384(5)
C10 C15 1.375(4)
C11 H11 0.9500
C11 C12 1.389(5)
C12 H12 0.9500
C12 C13 1.391(5)
C13 H13 0.9500
C13 C14 1.376(5)
C14 H14 0.9500
C14 C15 1.380(4)
C16 H16 1.0000
C16 C17 1.512(4)
C16 C21 1.534(4)
C17 H17A 0.9900
C17 H17B 0.9900
C17 C18 1.525(5)
C18 H18A 0.9900
C18 H18B 0.9900
C18 C19 1.519(5)
C19 H19A 0.9900
C19 H19B 0.9900
C19 C20 1.515(5)
C20 H20A 0.9900
C20 H20B 0.9900
C20 C21 1.529(5)
C21 H21A 0.9900
C21 H21B 0.9900
C22 H22A 0.9800
C22 H22B 0.9800
C22 H22C 0.9800
C23 C24 1.546(5)
C23 C30 1.553(4)
C23 C36 1.549(5)
C24 C25 1.396(5)
C24 C29 1.386(5)
C25 H25 0.9500
C25 C26 1.371(5)
C26 H26 0.9500
C26 C27 1.369(6)
C27 H27 0.9500
C27 C28 1.382(6)
C28 H28 0.9500
C28 C29 1.380(5)
C29 H29 0.9500
C30 C31 1.390(4)
C30 C35 1.385(5)
C31 H31 0.9500
C31 C32 1.381(5)
C32 H32 0.9500
C32 C33 1.358(5)
C33 H33 0.9500
C33 C34 1.378(5)
C34 H34 0.9500
C34 C35 1.375(5)
C35 H35 0.9500
C36 C37 1.375(4)
C36 C41 1.381(5)
C37 H37 0.9500
C37 C38 1.385(5)
C38 H38 0.9500
C38 C39 1.365(5)
C39 H39 0.9500
C39 C40 1.376(5)
C40 H40 0.9500
C40 C41 1.390(5)
C41 H41 0.9500
C42 H42A 0.9800
C42 H42B 0.9800
C42 H42C 0.9800
C43 H43A 0.9800
C43 H43B 0.9800
C43 H43C 0.9800
C44 H44A 0.9800
C44 H44B 0.9800
C44 H44C 0.9800
C45 H45A 0.9800
C45 H45B 0.9800
C45 H45C 0.9800
C46 H46A 0.9800
C46 H46B 0.9800
C46 H46C 0.9800
C47 H47A 0.9800
C47 H47B 0.9800
C47 H47C 0.9800

loop_
_geom_torsion_atom_site_label_1
_geom_torsion_atom_site_label_2
_geom_torsion_atom_site_label_3
_geom_torsion_atom_site_label_4
_geom_torsion
Zn1 O1 C1 C2 -145.2(3)
Zn1 O1 C1 C6 38.2(4)
Zn1 N1 C7 C6 64.6(3)
Zn1 N1 C8 C9 22.5(3)
Zn1 N1 C16 C17 47.9(3)
Zn1 N1 C16 C21 174.2(2)
Zn1 N2 C9 O2 -178.7(2)
Zn1 N2 C9 C8 2.3(4)
Zn1 N2 C15 C10 177.2(3)
Zn1 N2 C15 C14 -0.7(6)
O1 C1 C2 C3 176.5(3)
O1 C1 C2 C23 -0.4(5)
O1 C1 C6 C5 -177.9(3)
O1 C1 C6 C7 4.2(5)
O2 C10 C11 C12 -176.9(3)
O2 C10 C15 N2 -0.7(4)
O2 C10 C15 C14 177.5(3)
N1 C8 C9 O2 162.1(3)
N1 C8 C9 N2 -18.9(5)
N1 C16 C17 C18 -171.8(3)
N1 C16 C21 C20 173.9(3)
C1 C2 C3 C4 3.9(5)
C1 C2 C23 C24 -177.9(3)
C1 C2 C23 C30 -62.8(4)
C1 C2 C23 C36 62.2(4)
C1 C6 C7 N1 -64.0(4)
C2 C1 C6 C5 5.3(5)
C2 C1 C6 C7 -172.5(3)
C2 C3 C4 C5 0.6(5)
C2 C3 C4 C22 -179.3(3)
C2 C23 C24 C25 -116.7(3)
C2 C23 C24 C29 68.9(4)
C2 C23 C30 C31 -176.1(3)
C2 C23 C30 C35 -4.3(4)
C2 C23 C36 C37 -132.9(3)
C2 C23 C36 C41 49.2(4)
C3 C2 C23 C24 5.2(4)
C3 C2 C23 C30 120.4(3)
C3 C2 C23 C36 -114.7(3)
C3 C4 C5 C6 -2.1(5)
C4 C5 C6 C1 -0.9(5)
C4 C5 C6 C7 176.9(3)
C5 C6 C7 N1 118.1(3)
C6 C1 C2 C3 -6.7(5)
C6 C1 C2 C23 176.3(3)
C7 N1 C8 C9 134.6(3)
C7 N1 C16 C17 -68.7(3)
C7 N1 C16 C21 57.6(4)
C8 N1 C7 C6 -49.7(4)
C8 N1 C16 C17 167.5(3)
C8 N1 C16 C21 -66.2(4)
C9 O2 C10 C11 178.2(4)
C9 O2 C10 C15 -0.1(4)
C9 N2 C15 C10 1.2(4)
C9 N2 C15 C14 -176.7(4)
C10 O2 C9 N2 1.0(4)
C10 O2 C9 C8 -179.9(3)
C10 C11 C12 C13 -0.9(6)
C11 C10 C15 N2 -179.0(3)
C11 C10 C15 C14 -0.8(6)
C11 C12 C13 C14 0.5(7)
C12 C13 C14 C15 -0.1(6)
C13 C14 C15 N2 177.9(3)
C13 C14 C15 C10 0.2(5)
C15 N2 C9 O2 -1.4(4)
C15 N2 C9 C8 179.6(3)
C15 C10 C11 C12 1.1(6)
C16 N1 C7 C6 -173.0(3)
C16 N1 C8 C9 -100.8(3)
C16 C17 C18 C19 -58.4(4)
C17 C16 C21 C20 -58.0(4)
C17 C18 C19 C20 55.9(4)
C18 C19 C20 C21 -55.8(4)
C19 C20 C21 C16 57.3(4)
C21 C16 C17 C18 58.7(4)
C22 C4 C5 C6 177.8(3)
C23 C2 C3 C4 -179.3(3)
C23 C24 C25 C26 -175.1(3)
C23 C24 C29 C28 174.4(3)
C23 C30 C31 C32 175.6(3)
C23 C30 C35 C34 -174.9(3)
C23 C36 C37 C38 -176.2(3)
C23 C36 C41 C40 176.1(3)
C24 C23 C30 C31 -55.8(4)
C24 C23 C30 C35 116.0(3)
C24 C23 C36 C37 105.9(4)
C24 C23 C36 C41 -72.1(4)
C24 C25 C26 C27 1.4(6)
C25 C24 C29 C28 -0.5(5)
C25 C26 C27 C28 -1.3(6)
C26 C27 C28 C29 0.3(6)
C27 C28 C29 C24 0.6(6)
C29 C24 C25 C26 -0.5(5)
C30 C23 C24 C25 123.9(3)
C30 C23 C24 C29 -50.5(4)
C30 C23 C36 C37 -10.5(5)
C30 C23 C36 C41 171.5(3)
C30 C31 C32 C33 -2.0(6)
C31 C30 C35 C34 -3.0(5)
C31 C32 C33 C34 0.1(6)
C32 C33 C34 C35 0.3(6)
C33 C34 C35 C30 1.2(6)
C35 C30 C31 C32 3.3(5)
C36 C23 C24 C25 0.8(4)
C36 C23 C24 C29 -173.6(3)
C36 C23 C30 C31 64.1(4)
C36 C23 C30 C35 -124.0(3)
C36 C37 C38 C39 -0.3(6)
C37 C36 C41 C40 -2.0(5)
C37 C38 C39 C40 -0.9(6)
C38 C39 C40 C41 0.7(6)
C39 C40 C41 C36 0.8(6)
C41 C36 C37 C38 1.8(5)
C42 Si1 N3 Zn1 -126.70(19)
C42 Si1 N3 Si2 52.1(2)
C43 Si1 N3 Zn1 -9.6(2)
C43 Si1 N3 Si2 169.18(19)
C44 Si1 N3 Zn1 110.28(19)
C44 Si1 N3 Si2 -70.9(2)
C45 Si2 N3 Zn1 59.1(2)
C45 Si2 N3 Si1 -119.8(2)
C46 Si2 N3 Zn1 -60.21(19)
C46 Si2 N3 Si1 120.85(19)
C47 Si2 N3 Zn1 179.82(17)
C47 Si2 N3 Si1 0.9(3)

loop_
_smtbx_masks_void_nr
_smtbx_masks_void_average_x
_smtbx_masks_void_average_y
_smtbx_masks_void_average_z
_smtbx_masks_void_volume
_smtbx_masks_void_count_electrons
1 0.000 0.000 0.500 459.2 91.7
